data_7703596
loop_
_publ_author_name
'Petrenko, Alla'
'Leitonas, Karolis'
'Volyniuk, Dmytro'
'Baryshnikov, Gleb V.'
'Belyakov, Sergey'
'Minaev, Boris F.'
'\%Agren, Hans'
'Durgaryan, Hranush'
'Gra\<Zulevi\<cius, Juozas Vidas'
'Arsenyan, Pavel'

_publ_section_title
;
 Benzoselenophenylpyridine platinum complexes: green versus red
 phosphorescence towards hybrid OLEDs.
;
_journal_issue 11
_journal_name_full 'Dalton transactions (Cambridge, England : 2003)'
_journal_page_first 3393
_journal_page_last 3397
_journal_paper_doi 10.1039/d0dt00214c
_journal_volume 49
_journal_year 2020
_chemical_formula_moiety 'C24 H27 N O2 Pt Se'
_chemical_formula_sum 'C24 H27 N O2 Pt Se'
_chemical_formula_weight 635.52
_space_group_crystal_system monoclinic
_space_group_IT_number 14
_space_group_name_Hall '-P 2ybc'
_space_group_name_H-M_alt 'P 1 21/c 1'
_symmetry_Int_Tables_number 14
_atom_sites_solution_primary iterative
_audit_creation_date 2019-02-04
_audit_creation_method
;
Olex2 1.2-ac4
(compiled 2018.05.17 svn.r3504 for Rigaku Oxford Diffraction, GUI svn.r5492)
;
_audit_update_record
;
2019-07-09 deposited with the CCDC.	2020-02-25 downloaded from the CCDC.
;
_cell_angle_alpha 90
_cell_angle_beta 107.0499(8)
_cell_angle_gamma 90
_cell_formula_units_Z 4
_cell_length_a 17.13173(12)
_cell_length_b 5.77152(5)
_cell_length_c 23.0206(2)
_cell_measurement_reflns_used 19115
_cell_measurement_temperature 160.0(1)
_cell_measurement_theta_max 77.0060
_cell_measurement_theta_min 3.9980
_cell_volume 2176.15(3)
_computing_cell_refinement 'CrysAlisPro 1.171.40.35a (Rigaku OD, 2018)'
_computing_data_collection 'CrysAlisPro 1.171.40.35a (Rigaku OD, 2018)'
_computing_data_reduction 'CrysAlisPro 1.171.40.35a (Rigaku OD, 2018)'
_computing_molecular_graphics 'Olex2 (Dolomanov et al., 2009)'
_computing_publication_material 'Olex2 (Dolomanov et al., 2009)'
_computing_structure_refinement 'olex2.refine (Bourhis et al., 2015)'
_computing_structure_solution 'olex2.solve (Bourhis et al., 2015)'
_diffrn_ambient_environment N~2~
_diffrn_ambient_temperature 160.0(1)
_diffrn_detector 'CCD plate'
_diffrn_detector_area_resol_mean 10.0000
_diffrn_detector_type HyPix
_diffrn_measured_fraction_theta_full 0.9978
_diffrn_measured_fraction_theta_max 0.9978
_diffrn_measurement_details
;
List of Runs (angles in degrees, time in seconds):

  # Type    Start    End  Width  t~exp~   \w     \q     \k     \f   Frames
#--------------------------------------------------------------------------
  1  \w     10.00  49.00   0.50    3.40    --   49.66 -97.00   1.00   78
  2  \w     68.00  95.00   0.50    3.40    --  105.75 -97.00   1.00   54
  3  \w     78.00 129.00   0.50    3.40    --  105.75 -84.00   6.18  102
  4  \w     72.00 108.00   0.50    3.40    --  105.75 -94.00 -30.00   72
  5  \w     84.00 110.00   0.50    3.40    --  105.75-100.00-110.58   52
  6  \w     81.00 107.00   0.50    3.40    --  105.75 -94.00-150.00   52
  7  \w     73.00 100.00   0.50    3.40    --  105.75 -77.00-180.00   54
  8  \w     68.00  95.00   0.50    3.40    --  105.75 -77.00-150.00   54
  9  \w     58.00 100.00   0.50    3.40    --  105.75 -77.00 -90.00   84
 10  \w     35.00  71.00   0.50    3.40    --  105.75 -61.00 -90.00   72
 11  \w     36.00  63.00   0.50    3.40    --  105.75-100.00-110.58   54
 12  \w     35.00  70.00   0.50    3.40    --  105.75 -61.00 -60.00   70
 13  \w     40.00  66.00   0.50    3.40    --  105.75 -84.00   6.18   52
 14  \w     63.00  89.00   0.50    3.40    --  105.75 -94.00  60.00   52
 15  \w     80.00 114.00   0.50    3.40    --  105.75-125.00  90.00   68
 16  \w     78.00 108.00   0.50    3.40    --  105.75 -94.00 150.00   60
 17  \w     67.00  96.00   0.50    3.40    --  105.75 -77.00  60.00   58
 18  \w     44.00  82.00   0.50    3.40    --  105.75 -77.00  90.00   76
 19  \w     47.00  73.00   0.50    3.40    --  105.75-125.00  90.00   52
 20  \w     44.00  70.00   0.50    3.40    --  105.75 -94.00  90.00   52
 21  \w     40.00  65.00   0.50    3.40    --  105.75 -77.00  30.00   50
 22  \w     35.00  71.00   0.50    3.40    --  105.75 -61.00  30.00   72
 23  \w     35.00  93.00   0.50    3.40    --  105.75 -77.00 120.00  116
 24  \w    113.00 172.00   0.50    3.40    --  105.75  15.00 120.00  118
 25  \w    105.00 175.00   0.50    3.40    --  105.75  97.00 110.00  140
 26  \w    128.00 178.00   0.50    3.40    --  105.75 125.00 150.00  100
 27  \w    113.00 139.00   0.50    3.40    --  105.75  61.00 120.00   52
 28  \w    114.00 141.00   0.50    3.40    --  105.75  15.00 150.00   54
 29  \w    117.00 166.00   0.50    3.40    --  105.75  61.00   0.00   98
 30  \w    143.00 169.00   0.50    3.40    --  105.75 121.00 -49.59   52
 31  \w    137.00 168.00   0.50    3.40    --  105.75  77.00-120.00   62
 32  \w    131.00 178.00   0.50    3.40    --  105.75  45.00-180.00   94
 33  \w    141.00 167.00   0.50    3.40    --  105.75  30.00-120.00   52
 34  \w    116.00 177.00   0.50    3.40    --  105.75  77.00 -30.00  122
 35  \w     98.00 147.00   0.50    3.40    --  105.75 125.00-120.00   98
 36  \w     92.00 117.00   0.50    3.40    --  105.75  77.00-120.00   50
 37  \w    106.00 131.00   0.50    3.40    --  105.75  15.00 -30.00   50
 38  \w     41.00  66.00   0.50    3.40    --  105.75 -77.00-180.00   50
 39  \w     38.00  70.00   0.50    3.40    --  105.75 -61.00-120.00   64
 40  \w     36.00  64.00   0.50    3.40    --  105.75 -94.00 150.00   56
 41  \w    -78.00  20.00   0.50    3.40    --  -49.35  97.00 110.00  196
 42  \w    -72.00 -47.00   0.50    3.40    --  -84.25  97.00 110.00   50
 43  \w   -120.00 -92.00   0.50    3.40    --  -49.35 -77.00 120.00   56
 44  \w   -120.00 -95.00   0.50    3.40    --  -49.35 -77.00 150.00   50
 45  \w   -116.00 -88.00   0.50    3.40    --  -49.35 -77.00  90.00   56
 46  \w   -118.00 -91.00   0.50    3.40    --  -49.35 -77.00  30.00   54
 47  \w   -143.00-118.00   0.50    3.40    --  -84.25 -97.00   1.00   50
 48  \w   -119.00 -88.00   0.50    3.40    --  -49.35 -77.00-150.00   62
 49  \w   -120.00 -95.00   0.50    3.40    --  -49.35 -77.00-180.00   50
;
_diffrn_measurement_device 'four-circle diffractometer'
_diffrn_measurement_device_type 'XtaLAB Synergy, Dualflex, HyPix'
_diffrn_measurement_method '\w scans'
_diffrn_orient_matrix_type 'CrysAlisPro convention (1999,Acta A55,543-557)'
_diffrn_orient_matrix_UB_11 0.0058001000
_diffrn_orient_matrix_UB_12 -0.1397439000
_diffrn_orient_matrix_UB_13 0.0581489000
_diffrn_orient_matrix_UB_21 0.0343890000
_diffrn_orient_matrix_UB_22 -0.2083397000
_diffrn_orient_matrix_UB_23 -0.0264528000
_diffrn_orient_matrix_UB_31 0.0873266000
_diffrn_orient_matrix_UB_32 0.0911963000
_diffrn_orient_matrix_UB_33 0.0286463000
_diffrn_radiation_monochromator mirror
_diffrn_radiation_probe x-ray
_diffrn_radiation_type 'Cu K\a'
_diffrn_radiation_wavelength 1.54184
_diffrn_reflns_av_R_equivalents 0.0396
_diffrn_reflns_av_unetI/netI 0.0203
_diffrn_reflns_limit_h_max 21
_diffrn_reflns_limit_h_min -18
_diffrn_reflns_limit_k_max 7
_diffrn_reflns_limit_k_min -7
_diffrn_reflns_limit_l_max 29
_diffrn_reflns_limit_l_min -28
_diffrn_reflns_number 25259
_diffrn_reflns_theta_full 77.1883
_diffrn_reflns_theta_max 77.19
_diffrn_reflns_theta_min 4.02
_diffrn_source 'micro-focus sealed X-ray tube'
_diffrn_source_type 'PhotonJet (Cu) X-ray Source'
_exptl_absorpt_coefficient_mu 14.126
_exptl_absorpt_correction_T_max 0.91074
_exptl_absorpt_correction_T_min 0.69413
_exptl_absorpt_correction_type multi-scan
_exptl_absorpt_process_details
;
CrysAlisPro 1.171.40.35a (Rigaku Oxford Diffraction, 2018)
Empirical absorption correction using spherical harmonics,
 implemented in SCALE3 ABSPACK scaling algorithm.
;
_exptl_crystal_colour yellow
_exptl_crystal_density_diffrn 1.9397
_exptl_crystal_description Needle
_exptl_crystal_F_000 1224
_exptl_crystal_size_max 0.10
_exptl_crystal_size_mid 0.02
_exptl_crystal_size_min 0.01
_refine_diff_density_max 3.1917
_refine_diff_density_min -1.3877
_refine_diff_density_rms 0.1624
_refine_ls_d_res_high 0.7906
_refine_ls_d_res_low 11.0044
_refine_ls_goodness_of_fit_ref 1.0513
_refine_ls_hydrogen_treatment constr
_refine_ls_matrix_type full
_refine_ls_number_constraints 42
_refine_ls_number_parameters 268
_refine_ls_number_reflns 4609
_refine_ls_number_restraints 0
_refine_ls_restrained_S_all 1.0513
_refine_ls_R_factor_all 0.0291
_refine_ls_R_factor_gt 0.0284
_refine_ls_shift/su_max 0.0000
_refine_ls_shift/su_mean 0.0000
_refine_ls_structure_factor_coef Fsqd
_refine_ls_weighting_details 'w=1/[\s^2^(Fo^2^)+(0.0594P)^2^+2.1302P] where P=(Fo^2^+2Fc^2^)/3'
_refine_ls_weighting_scheme calc
_refine_ls_wR_factor_gt 0.0779
_refine_ls_wR_factor_ref 0.0786
_reflns_Friedel_coverage 0.0
_reflns_limit_h_max 20
_reflns_limit_h_min -21
_reflns_limit_k_max 7
_reflns_limit_k_min 0
_reflns_limit_l_max 28
_reflns_limit_l_min 0
_reflns_number_gt 4466
_reflns_number_total 4609
_reflns_threshold_expression I>=2u(I)
_cod_data_source_file d0dt00214c2.cif
_cod_data_source_block A508
_cod_depositor_comments 'Adding full bibliography for 7703596--7703598.cif.'
_cod_database_code 7703596
_chemical_oxdiff_formula 'C96 H108 N4 O8 Pt4 Se4 '
_chemical_oxdiff_usercomment 'from Pavel (A-508)'
_diffrn_oxdiff_digest_frames
;
012caa8c07169a5a777fdf7c3a18f8a01400028c77a
;
_reflns_odcompleteness_completeness 99.28
_reflns_odcompleteness_iscentric 1
_reflns_odcompleteness_theta 77.49
_olex2_refinement_description
;
1. Fixed Uiso
 At 1.2 times of:
  All C(H) groups
 At 1.5 times of:
  All C(H,H,H) groups
2.a Aromatic/amide H refined with riding coordinates:
 C15(H15), C12(H12), C4(H4), C14(H14), C13(H13), C7(H7), C5(H5), C6(H6),
 C18(H18)
2.b Idealised Me refined as rotating group:
 C23(H23a,H23b,H23c), C26(H26a,H26b,H26c), C28(H28a,H28b,H28c), C27(H27a,H27b,
 H27c), C24(H24a,H24b,H24c), C25(H25a,H25b,H25c)
;
_olex2_submission_special_instructions 'No special instructions were received'
_oxdiff_exptl_absorpt_empirical_details
;
Empirical correction (ABSPACK) includes:
- Absorption correction using spherical harmonics
- Frame scaling
;
_oxdiff_exptl_absorpt_empirical_full_max 1.692
_oxdiff_exptl_absorpt_empirical_full_min 0.477

loop_
_space_group_symop_id
_space_group_symop_operation_xyz
1 x,y,z
2 -x,y+1/2,-z+1/2
3 -x,-y,-z
4 x,-y-1/2,z-1/2

loop_
_atom_site_label
_atom_site_type_symbol
_atom_site_fract_x
_atom_site_fract_y
_atom_site_fract_z
_atom_site_U_iso_or_equiv
_atom_site_adp_type
_atom_site_occupancy
_atom_site_refinement_flags_posn
Pt1 Pt 0.209892(7) 0.33024(2) 0.270895(5) 0.01725(7) Uani 1.000000 .
Se1 Se 0.07279(2) -0.28007(7) 0.324491(17) 0.02250(10) Uani 1.000000 .
O20 O 0.27901(13) 0.5100(4) 0.34279(10) 0.0204(4) Uani 1.000000 .
O16 O 0.25722(13) 0.5145(4) 0.21180(10) 0.0214(5) Uani 1.000000 .
N11 N 0.14430(16) 0.1307(5) 0.20255(13) 0.0194(5) Uani 1.000000 .
C15 C 0.0655(2) -0.2184(7) 0.17617(17) 0.0237(7) Uani 1.000000 .
H15 H 0.0438(2) -0.3514(7) 0.18822(17) 0.0285(8) Uiso 1.000000 R
C12 C 0.1335(2) 0.1732(6) 0.14328(16) 0.0218(7) Uani 1.000000 .
H12 H 0.1569(2) 0.3047(6) 0.13203(16) 0.0262(9) Uiso 1.000000 R
C3 C 0.15962(18) 0.1180(6) 0.31798(15) 0.0185(6) Uani 1.000000 .
C10 C 0.10965(17) -0.0606(6) 0.21938(15) 0.0191(6) Uani 1.000000 .
C19 C 0.3347(2) 0.6546(5) 0.34027(17) 0.0206(7) Uani 1.000000 .
C4 C 0.1877(2) 0.2674(7) 0.42697(16) 0.0239(7) Uani 1.000000 .
H4 H 0.2150(2) 0.3986(7) 0.41978(16) 0.0287(8) Uiso 1.000000 R
C8 C 0.11421(19) -0.0900(6) 0.39287(15) 0.0221(6) Uani 1.000000 .
C21 C 0.3486(2) 0.7523(6) 0.17742(15) 0.0216(6) Uani 1.000000 .
C2 C 0.11961(18) -0.0624(6) 0.28341(15) 0.0205(6) Uani 1.000000 .
C14 C 0.0544(2) -0.1744(6) 0.11521(19) 0.0249(8) Uani 1.000000 .
H14 H 0.0248(2) -0.2767(6) 0.08572(19) 0.0299(9) Uiso 1.000000 R
C13 C 0.0883(2) 0.0255(7) 0.09862(15) 0.0261(7) Uani 1.000000 .
H13 H 0.0805(2) 0.0594(7) 0.05783(15) 0.0313(8) Uiso 1.000000 R
C22 C 0.3861(2) 0.7534(7) 0.40190(15) 0.0231(7) Uani 1.000000 .
C17 C 0.3161(2) 0.6567(6) 0.22830(16) 0.0201(7) Uani 1.000000 .
C7 C 0.1051(2) -0.1259(7) 0.45024(17) 0.0258(7) Uani 1.000000 .
H7 H 0.0775(2) -0.2557(7) 0.45794(17) 0.0310(8) Uiso 1.000000 R
C9 C 0.15604(18) 0.1065(7) 0.37978(15) 0.0213(6) Uani 1.000000 .
C23 C 0.3519(2) 1.0184(6) 0.17971(18) 0.0280(7) Uani 1.000000 .
H23a H 0.2992(5) 1.0782(7) 0.1785(14) 0.0420(11) Uiso 1.000000 GR
H23b H 0.3914(13) 1.0673(6) 0.2166(6) 0.0420(11) Uiso 1.000000 GR
H23c H 0.3673(18) 1.0759(7) 0.1455(7) 0.0420(11) Uiso 1.000000 GR
C5 C 0.1783(2) 0.2307(8) 0.48368(16) 0.0280(7) Uani 1.000000 .
H5 H 0.1992(2) 0.3379(8) 0.51449(16) 0.0336(9) Uiso 1.000000 R
C26 C 0.4731(2) 0.6581(7) 0.41496(19) 0.0295(8) Uani 1.000000 .
H26a H 0.4715(3) 0.4919(7) 0.4135(15) 0.0443(12) Uiso 1.000000 GR
H26b H 0.4972(7) 0.715(5) 0.3850(9) 0.0443(12) Uiso 1.000000 GR
H26c H 0.5053(6) 0.708(5) 0.4546(6) 0.0443(12) Uiso 1.000000 GR
C28 C 0.3881(2) 1.0192(7) 0.39919(17) 0.0289(7) Uani 1.000000 .
H28a H 0.4136(17) 1.0665(7) 0.3691(10) 0.0434(11) Uiso 1.000000 GR
H28b H 0.3334(2) 1.0784(7) 0.3886(13) 0.0434(11) Uiso 1.000000 GR
H28c H 0.4187(16) 1.0790(7) 0.4381(4) 0.0434(11) Uiso 1.000000 GR
C6 C 0.1374(2) 0.0329(7) 0.49551(16) 0.0292(8) Uani 1.000000 .
H6 H 0.1321(2) 0.0094(7) 0.53415(16) 0.0351(9) Uiso 1.000000 R
C27 C 0.3515(2) 0.6847(7) 0.45349(17) 0.0291(8) Uani 1.000000 .
H27a H 0.2970(8) 0.744(5) 0.4454(8) 0.0436(12) Uiso 1.000000 GR
H27b H 0.3505(19) 0.5189(7) 0.4565(10) 0.0436(12) Uiso 1.000000 GR
H27c H 0.3853(12) 0.748(5) 0.4910(3) 0.0436(12) Uiso 1.000000 GR
C24 C 0.4355(2) 0.6584(7) 0.1869(2) 0.0311(9) Uani 1.000000 .
H24a H 0.4704(5) 0.711(5) 0.2253(7) 0.0466(13) Uiso 1.000000 GR
H24b H 0.4343(4) 0.4922(7) 0.1864(15) 0.0466(13) Uiso 1.000000 GR
H24c H 0.4561(8) 0.713(5) 0.1548(9) 0.0466(13) Uiso 1.000000 GR
C18 C 0.3537(2) 0.7244(7) 0.28839(16) 0.0270(7) Uani 1.000000 .
H18 H 0.3966(2) 0.8289(7) 0.29424(16) 0.0323(9) Uiso 1.000000 R
C25 C 0.2941(3) 0.6781(7) 0.11515(18) 0.0308(8) Uani 1.000000 .
H25a H 0.2912(17) 0.5121(7) 0.1132(6) 0.0463(13) Uiso 1.000000 GR
H25b H 0.2403(6) 0.741(5) 0.1088(7) 0.0463(13) Uiso 1.000000 GR
H25c H 0.3165(12) 0.735(5) 0.0842(2) 0.0463(13) Uiso 1.000000 GR

loop_
_atom_site_aniso_label
_atom_site_aniso_U_11
_atom_site_aniso_U_22
_atom_site_aniso_U_33
_atom_site_aniso_U_12
_atom_site_aniso_U_13
_atom_site_aniso_U_23
Pt1 0.01493(10) 0.01776(11) 0.01897(10) -0.00246(4) 0.00483(6) -0.00040(4)
Se1 0.02167(18) 0.01901(18) 0.02779(19) -0.00412(13) 0.00876(14) 0.00093(14)
O20 0.0199(10) 0.0189(12) 0.0219(11) -0.0046(9) 0.0055(8) -0.0024(9)
O16 0.0206(10) 0.0224(12) 0.0208(10) -0.0062(9) 0.0056(9) 0.0017(9)
N11 0.0155(12) 0.0221(14) 0.0205(13) -0.0015(10) 0.0054(10) -0.0020(11)
C15 0.0191(15) 0.0219(16) 0.0297(17) -0.0010(13) 0.0065(13) -0.0059(14)
C12 0.0169(15) 0.030(2) 0.0178(16) -0.0017(12) 0.0033(12) -0.0006(12)
C3 0.0162(13) 0.0156(14) 0.0237(16) 0.0014(12) 0.0059(11) 0.0021(13)
C10 0.0123(12) 0.0187(15) 0.0250(15) 0.0001(12) 0.0034(11) -0.0003(12)
C19 0.0172(15) 0.0175(17) 0.0261(17) -0.0011(11) 0.0046(13) -0.0029(12)
C4 0.0228(15) 0.0234(17) 0.0253(17) -0.0032(14) 0.0065(13) 0.0008(14)
C8 0.0190(14) 0.0217(17) 0.0254(16) 0.0006(13) 0.0060(12) 0.0032(13)
C21 0.0219(15) 0.0202(17) 0.0238(16) -0.0006(14) 0.0086(12) 0.0012(14)
C2 0.0151(13) 0.0204(16) 0.0266(16) -0.0025(12) 0.0070(11) 0.0006(13)
C14 0.0210(16) 0.0228(19) 0.0291(19) -0.0018(12) 0.0045(14) -0.0064(13)
C13 0.0222(15) 0.035(2) 0.0213(15) -0.0030(14) 0.0062(12) -0.0046(14)
C22 0.0191(15) 0.0283(19) 0.0208(15) -0.0032(14) 0.0041(12) -0.0020(14)
C17 0.0171(16) 0.0218(18) 0.0232(17) -0.0014(11) 0.0087(12) 0.0027(12)
C7 0.0238(16) 0.0263(17) 0.0278(17) -0.0020(14) 0.0080(13) 0.0059(15)
C9 0.0154(13) 0.0246(17) 0.0243(16) -0.0001(13) 0.0065(12) 0.0040(14)
C23 0.0280(16) 0.0211(17) 0.0363(19) -0.0018(14) 0.0114(14) 0.0037(15)
C5 0.0281(17) 0.033(2) 0.0211(16) -0.0027(16) 0.0040(13) -0.0027(15)
C26 0.0213(17) 0.033(2) 0.0307(19) 0.0012(13) 0.0019(15) -0.0029(14)
C28 0.0298(17) 0.0235(18) 0.0312(18) -0.0031(14) 0.0053(14) -0.0039(15)
C6 0.0264(16) 0.041(2) 0.0210(15) 0.0026(15) 0.0079(13) 0.0068(15)
C27 0.0291(18) 0.037(2) 0.0207(17) -0.0069(14) 0.0065(15) -0.0035(14)
C24 0.0288(19) 0.031(2) 0.038(2) 0.0031(14) 0.0174(17) 0.0036(15)
C18 0.0254(16) 0.0293(18) 0.0258(17) -0.0117(15) 0.0068(13) -0.0027(15)
C25 0.034(2) 0.033(2) 0.0272(19) -0.0089(14) 0.0116(16) 0.0016(14)

loop_
_atom_type_symbol
_atom_type_scat_dispersion_real
_atom_type_scat_dispersion_imag
_atom_type_scat_Cromer_Mann_a1
_atom_type_scat_Cromer_Mann_a2
_atom_type_scat_Cromer_Mann_a3
_atom_type_scat_Cromer_Mann_a4
_atom_type_scat_Cromer_Mann_b1
_atom_type_scat_Cromer_Mann_b2
_atom_type_scat_Cromer_Mann_b3
_atom_type_scat_Cromer_Mann_b4
_atom_type_scat_Cromer_Mann_c
_atom_type_scat_source
_atom_type_scat_dispersion_source
C 0.01920 0.00962 2.31000 1.02000 1.58860 0.86500 20.84390 10.20750 0.56870 51.65120 0.215599998832 'International Tables Volume C Table 6.1.1.4 (pp. 500-502)' 'Henke, Gullikson and Davis, At. Data and Nucl. Data Tables, 1993, 54, 2'
Pt -4.33214 7.24634 27.00590 17.76390 15.71310 5.78370 1.51293 8.81174 0.42459 38.61030 11.6883001328 'International Tables Volume C Table 6.1.1.4 (pp. 500-502)' 'Henke, Gullikson and Davis, At. Data and Nucl. Data Tables, 1993, 54, 2'
H 0.00000 0.00000 0.49300 0.32291 0.14019 0.04081 10.51090 26.12570 3.14236 57.79970 0.0030380000826 'International Tables Volume C Table 6.1.1.4 (pp. 500-502)' 'Henke, Gullikson and Davis, At. Data and Nucl. Data Tables, 1993, 54, 2'
O 0.05239 0.03377 3.04850 2.28680 1.54630 0.86700 13.27710 5.70110 0.32390 32.90890 0.250800013542 'International Tables Volume C Table 6.1.1.4 (pp. 500-502)' 'Henke, Gullikson and Davis, At. Data and Nucl. Data Tables, 1993, 54, 2'
N 0.03256 0.01839 12.21260 3.13220 2.01250 1.16630 0.00570 9.89330 28.99750 0.58260 -11.5290002823 'International Tables Volume C Table 6.1.1.4 (pp. 500-502)' 'Henke, Gullikson and Davis, At. Data and Nucl. Data Tables, 1993, 54, 2'
Se -0.79210 1.18296 17.00060 5.81960 3.97310 4.35430 2.40980 0.27260 15.23720 43.81630 2.84089994431 'International Tables Volume C Table 6.1.1.4 (pp. 500-502)' 'Henke, Gullikson and Davis, At. Data and Nucl. Data Tables, 1993, 54, 2'

loop_
_geom_angle_atom_site_label_1
_geom_angle_atom_site_label_2
_geom_angle_atom_site_label_3
_geom_angle
_geom_angle_site_symmetry_1
_geom_angle_site_symmetry_3
_geom_angle_publ_flag
O16 Pt1 O20 91.50(9) . . ?
N11 Pt1 O20 175.94(10) . . ?
N11 Pt1 O16 90.97(10) . . ?
C3 Pt1 O20 96.51(11) . . ?
C3 Pt1 O16 171.50(12) . . ?
C3 Pt1 N11 80.88(13) . . ?
C2 Se1 C8 85.38(15) . . ?
C19 O20 Pt1 124.3(2) . . ?
C17 O16 Pt1 124.4(2) . . ?
C12 N11 Pt1 124.7(2) . . ?
C10 N11 Pt1 115.6(2) . . ?
C10 N11 C12 119.6(3) . . ?
C10 C15 H15 120.4(2) . . ?
C14 C15 H15 120.4(2) . . ?
C14 C15 C10 119.2(3) . . ?
H12 C12 N11 119.27(19) . . ?
C13 C12 N11 121.5(3) . . ?
C13 C12 H12 119.3(2) . . ?
C2 C3 Pt1 112.0(2) . . ?
C9 C3 Pt1 135.7(3) . . ?
C9 C3 C2 112.3(3) . . ?
C15 C10 N11 121.1(3) . . ?
C2 C10 N11 111.6(3) . . ?
C2 C10 C15 127.2(3) . . ?
C22 C19 O20 115.5(3) . . ?
C18 C19 O20 126.5(3) . . ?
C18 C19 C22 118.0(3) . . ?
C9 C4 H4 119.90(19) . . ?
C5 C4 H4 119.9(2) . . ?
C5 C4 C9 120.2(3) . . ?
C7 C8 Se1 126.1(3) . . ?
C9 C8 Se1 112.2(2) . . ?
C9 C8 C7 121.7(3) . . ?
C23 C21 C17 110.5(3) . . ?
C24 C21 C17 108.5(3) . . ?
C24 C21 C23 108.8(3) . . ?
C25 C21 C17 110.9(3) . . ?
C25 C21 C23 108.6(3) . . ?
C25 C21 C24 109.5(3) . . ?
C3 C2 Se1 115.5(2) . . ?
C10 C2 Se1 125.5(2) . . ?
C10 C2 C3 118.8(3) . . ?
H14 C14 C15 120.5(2) . . ?
C13 C14 C15 119.0(3) . . ?
C13 C14 H14 120.5(2) . . ?
C14 C13 C12 119.6(3) . . ?
H13 C13 C12 120.2(2) . . ?
H13 C13 C14 120.2(2) . . ?
C26 C22 C19 107.9(3) . . ?
C28 C22 C19 110.2(3) . . ?
C28 C22 C26 109.5(3) . . ?
C27 C22 C19 111.9(3) . . ?
C27 C22 C26 109.3(3) . . ?
C27 C22 C28 108.0(3) . . ?
C21 C17 O16 115.9(3) . . ?
C18 C17 O16 124.8(3) . . ?
C18 C17 C21 119.2(3) . . ?
H7 C7 C8 120.4(2) . . ?
C6 C7 C8 119.2(3) . . ?
C6 C7 H7 120.4(2) . . ?
C4 C9 C3 127.6(3) . . ?
C8 C9 C3 114.6(3) . . ?
C8 C9 C4 117.8(3) . . ?
H23a C23 C21 109.5 . . ?
H23b C23 C21 109.5 . . ?
H23b C23 H23a 109.5 . . ?
H23c C23 C21 109.5 . . ?
H23c C23 H23a 109.5 . . ?
H23c C23 H23b 109.5 . . ?
H5 C5 C4 119.6(2) . . ?
C6 C5 C4 120.8(4) . . ?
C6 C5 H5 119.6(2) . . ?
H26a C26 C22 109.5 . . ?
H26b C26 C22 109.5 . . ?
H26b C26 H26a 109.5 . . ?
H26c C26 C22 109.5 . . ?
H26c C26 H26a 109.5 . . ?
H26c C26 H26b 109.5 . . ?
H28a C28 C22 109.5 . . ?
H28b C28 C22 109.5 . . ?
H28b C28 H28a 109.5 . . ?
H28c C28 C22 109.5 . . ?
H28c C28 H28a 109.5 . . ?
H28c C28 H28b 109.5 . . ?
C5 C6 C7 120.4(3) . . ?
H6 C6 C7 119.8(2) . . ?
H6 C6 C5 119.8(2) . . ?
H27a C27 C22 109.5 . . ?
H27b C27 C22 109.5 . . ?
H27b C27 H27a 109.5 . . ?
H27c C27 C22 109.5 . . ?
H27c C27 H27a 109.5 . . ?
H27c C27 H27b 109.5 . . ?
H24a C24 C21 109.5 . . ?
H24b C24 C21 109.5 . . ?
H24b C24 H24a 109.5 . . ?
H24c C24 C21 109.5 . . ?
H24c C24 H24a 109.5 . . ?
H24c C24 H24b 109.5 . . ?
C17 C18 C19 127.9(3) . . ?
H18 C18 C19 116.1(2) . . ?
H18 C18 C17 116.1(2) . . ?
H25a C25 C21 109.5 . . ?
H25b C25 C21 109.5 . . ?
H25b C25 H25a 109.5 . . ?
H25c C25 C21 109.5 . . ?
H25c C25 H25a 109.5 . . ?
H25c C25 H25b 109.5 . . ?

loop_
_geom_bond_atom_site_label_1
_geom_bond_atom_site_label_2
_geom_bond_distance
_geom_bond_site_symmetry_2
_geom_bond_publ_flag
Pt1 O20 2.017(2) . ?
Pt1 O16 2.070(2) . ?
Pt1 N11 2.007(3) . ?
Pt1 C3 1.991(3) . ?
Se1 C8 1.879(4) . ?
Se1 C2 1.887(3) . ?
O20 C19 1.281(4) . ?
O16 C17 1.269(4) . ?
N11 C12 1.345(5) . ?
N11 C10 1.362(4) . ?
C15 H15 0.9300 . ?
C15 C10 1.396(5) . ?
C15 C14 1.383(6) . ?
C12 H12 0.9300 . ?
C12 C13 1.384(5) . ?
C3 C2 1.366(5) . ?
C3 C9 1.443(4) . ?
C10 C2 1.433(5) . ?
C19 C22 1.543(5) . ?
C19 C18 1.387(5) . ?
C4 H4 0.9300 . ?
C4 C9 1.411(5) . ?
C4 C5 1.378(5) . ?
C8 C7 1.390(5) . ?
C8 C9 1.420(5) . ?
C21 C17 1.540(5) . ?
C21 C23 1.537(5) . ?
C21 C24 1.538(5) . ?
C21 C25 1.525(5) . ?
C14 H14 0.9300 . ?
C14 C13 1.394(5) . ?
C13 H13 0.9300 . ?
C22 C26 1.535(5) . ?
C22 C28 1.536(5) . ?
C22 C27 1.527(5) . ?
C17 C18 1.400(5) . ?
C7 H7 0.9300 . ?
C7 C6 1.376(6) . ?
C23 H23a 0.9600 . ?
C23 H23b 0.9600 . ?
C23 H23c 0.9600 . ?
C5 H5 0.9300 . ?
C5 C6 1.408(6) . ?
C26 H26a 0.9600 . ?
C26 H26b 0.9600 . ?
C26 H26c 0.9600 . ?
C28 H28a 0.9600 . ?
C28 H28b 0.9600 . ?
C28 H28c 0.9600 . ?
C6 H6 0.9300 . ?
C27 H27a 0.9600 . ?
C27 H27b 0.9600 . ?
C27 H27c 0.9600 . ?
C24 H24a 0.9600 . ?
C24 H24b 0.9600 . ?
C24 H24c 0.9600 . ?
C18 H18 0.9300 . ?
C25 H25a 0.9600 . ?
C25 H25b 0.9600 . ?
C25 H25c 0.9600 . ?
